data_2232813
loop_
_publ_author_name
'Hu, Fang'
'Chen, Zhi-Ming'

_publ_section_title
;
 5,8-Dibromo-15-nitro-2,11-dithia[3.3]paracyclophane
;
_journal_coeditor_code JJ2107
_journal_issue 12
_journal_name_full 'Acta Crystallographica Section E'
_journal_page_first o3368
_journal_paper_doi 10.1107/S1600536811048434
_journal_volume 67
_journal_year 2011
_chemical_formula_iupac 'C16 H13 Br2 N O2 S2'
_chemical_formula_moiety 'C16 H13 Br2 N O2 S2'
_chemical_formula_sum 'C16 H13 Br2 N O2 S2'
_chemical_formula_weight 475.21
_chemical_name_common
;
5,8-dibromo-15-nitro-2,11-dithia[3.3]paracyclophane
;
_chemical_name_systematic
;
13,15-dibromo-6-nitro-3,10-dithiatricyclo[10.2.2.2^5,8^]octadeca-
1(14),5,7,12,15,17-hexaene
;
_space_group_IT_number 14
_symmetry_cell_setting monoclinic
_symmetry_space_group_name_Hall '-P 2yn'
_symmetry_space_group_name_H-M 'P 1 21/n 1'
_atom_sites_solution_hydrogens geom
_atom_sites_solution_primary direct
_atom_sites_solution_secondary difmap
_cell_angle_alpha 90.00
_cell_angle_beta 94.939(2)
_cell_angle_gamma 90.00
_cell_formula_units_Z 4
_cell_length_a 6.9200(3)
_cell_length_b 12.6556(6)
_cell_length_c 18.8743(8)
_cell_measurement_reflns_used 1981
_cell_measurement_temperature 298(2)
_cell_measurement_theta_max 23.51
_cell_measurement_theta_min 2.70
_cell_volume 1646.81(13)
_computing_cell_refinement 'SAINT-Plus (Bruker, 2001)'
_computing_data_collection 'SMART (Bruker, 2001)'
_computing_data_reduction 'SAINT-Plus (Bruker, 2001)'
_computing_molecular_graphics 'PLATON (Spek, 2009)'
_computing_publication_material 'PLATON (Spek, 2009)'
_computing_structure_refinement 'SHELXS97 (Sheldrick, 2008)'
_computing_structure_solution 'SHELXS97 (Sheldrick, 2008)'
_diffrn_ambient_temperature 298(2)
_diffrn_detector_area_resol_mean 14.63
_diffrn_measured_fraction_theta_full 0.989
_diffrn_measured_fraction_theta_max 0.989
_diffrn_measurement_device_type 'Bruker SMART CCD area-detector'
_diffrn_measurement_method 'phi and omega scans'
_diffrn_radiation_monochromator graphite
_diffrn_radiation_source 'fine-focus sealed tube'
_diffrn_radiation_type MoK\a
_diffrn_radiation_wavelength 0.71073
_diffrn_reflns_av_R_equivalents 0.0461
_diffrn_reflns_av_sigmaI/netI 0.0611
_diffrn_reflns_limit_h_max 8
_diffrn_reflns_limit_h_min -6
_diffrn_reflns_limit_k_max 16
_diffrn_reflns_limit_k_min -16
_diffrn_reflns_limit_l_max 24
_diffrn_reflns_limit_l_min -24
_diffrn_reflns_number 11528
_diffrn_reflns_theta_full 28.31
_diffrn_reflns_theta_max 28.31
_diffrn_reflns_theta_min 1.94
_diffrn_standards_number 0
_exptl_absorpt_coefficient_mu 5.184
_exptl_absorpt_correction_type none
_exptl_crystal_colour colorless
_exptl_crystal_density_diffrn 1.917
_exptl_crystal_density_meas 1.917
_exptl_crystal_density_method 'not measured'
_exptl_crystal_description block
_exptl_crystal_F_000 936
_exptl_crystal_size_max 0.20
_exptl_crystal_size_mid 0.10
_exptl_crystal_size_min 0.10
_refine_diff_density_max 0.679
_refine_diff_density_min -0.340
_refine_ls_extinction_method none
_refine_ls_goodness_of_fit_ref 0.985
_refine_ls_hydrogen_treatment constr
_refine_ls_matrix_type full
_refine_ls_number_parameters 218
_refine_ls_number_reflns 3885
_refine_ls_number_restraints 10
_refine_ls_restrained_S_all 0.989
_refine_ls_R_factor_all 0.0900
_refine_ls_R_factor_gt 0.0471
_refine_ls_shift/su_max 0.001
_refine_ls_shift/su_mean 0.000
_refine_ls_structure_factor_coef Fsqd
_refine_ls_weighting_details 'calc w=1/[\s^2^(Fo^2^)+(0.0561P)^2^] where P=(Fo^2^+2Fc^2^)/3'
_refine_ls_weighting_scheme calc
_refine_ls_wR_factor_gt 0.1037
_refine_ls_wR_factor_ref 0.1190
_reflns_number_gt 2405
_reflns_number_total 3885
_reflns_threshold_expression I>2sigma(I)
_cod_data_source_file jj2107.cif
_cod_data_source_block I
_cod_original_sg_symbol_H-M 'P 21/n'
_cod_database_code 2232813
_cod_database_fobs_code 2232813

loop_
_symmetry_equiv_pos_as_xyz
'x, y, z'
'-x+1/2, y+1/2, -z+1/2'
'-x, -y, -z'
'x-1/2, -y-1/2, z-1/2'

loop_
_atom_site_type_symbol
_atom_site_label
_atom_site_fract_x
_atom_site_fract_y
_atom_site_fract_z
_atom_site_U_iso_or_equiv
_atom_site_adp_type
_atom_site_calc_flag
_atom_site_refinement_flags
_atom_site_occupancy
_atom_site_symmetry_multiplicity
_atom_site_disorder_assembly
_atom_site_disorder_group
Br Br1 0.13008(8) 0.55071(3) 0.35467(3) 0.05578(18) Uani d . 1 1 . .
Br Br2 0.15356(8) 0.04434(3) 0.41644(3) 0.06213(19) Uani d . 1 1 . .
S S1 0.44323(16) 0.30062(8) 0.21060(5) 0.0411(3) Uani d . 1 1 . .
S S2 0.34926(19) 0.28334(11) 0.59074(6) 0.0500(3) Uani d PD 0.91 1 A 1
S S2' 0.3416(13) 0.1428(9) 0.5658(8) 0.070(4) Uani d PDU 0.09 1 A 2
O O1 0.6200(6) 0.0274(3) 0.3297(2) 0.0847(12) Uani d . 1 1 . .
O O2 0.7893(5) 0.1268(3) 0.26556(17) 0.0686(10) Uani d . 1 1 . .
N N1 0.6927(6) 0.1124(3) 0.3165(2) 0.0526(10) Uani d . 1 1 . .
C C1 0.1908(6) 0.2278(3) 0.3351(2) 0.0373(10) Uani d . 1 1 . .
H H1 0.2078 0.1787 0.2996 0.045 Uiso calc R 1 1 . .
C C2 0.1618(5) 0.1933(3) 0.4029(2) 0.0359(9) Uani d . 1 1 . .
C C3 0.1406(6) 0.2625(3) 0.4590(2) 0.0383(10) Uani d . 1 1 A .
C C4 0.1303(6) 0.3690(3) 0.4410(2) 0.0382(10) Uani d . 1 1 . .
H H4 0.1068 0.4182 0.4758 0.046 Uiso calc R 1 1 . .
C C5 0.1538(5) 0.4037(3) 0.3736(2) 0.0329(9) Uani d . 1 1 . .
C C6 0.1946(6) 0.3345(3) 0.3197(2) 0.0351(9) Uani d . 1 1 . .
C C7 0.2498(6) 0.3724(3) 0.2476(2) 0.0461(11) Uani d . 1 1 . .
H H7A 0.2874 0.4461 0.2519 0.055 Uiso calc R 1 1 . .
H H7B 0.1355 0.3687 0.2141 0.055 Uiso calc R 1 1 . .
C C8 0.6582(6) 0.3413(4) 0.2651(2) 0.0490(11) Uani d . 1 1 . .
H H8A 0.7714 0.3131 0.2447 0.059 Uiso calc R 1 1 . .
H H8B 0.6671 0.4178 0.2640 0.059 Uiso calc R 1 1 . .
C C9 0.6617(6) 0.3057(3) 0.3415(2) 0.0388(10) Uani d . 1 1 . .
C C10 0.6674(6) 0.2011(3) 0.3653(2) 0.0399(10) Uani d . 1 1 . .
C C11 0.6354(6) 0.1726(3) 0.4341(2) 0.0414(10) Uani d . 1 1 . .
H H11 0.6364 0.1017 0.4470 0.050 Uiso calc R 1 1 . .
C C12 0.6017(5) 0.2495(4) 0.4840(2) 0.0405(10) Uani d . 1 1 A .
C C13 0.6116(6) 0.3537(3) 0.4629(2) 0.0414(10) Uani d . 1 1 . .
H H13 0.5988 0.4067 0.4963 0.050 Uiso calc R 1 1 . .
C C14 0.6398(5) 0.3814(3) 0.3939(2) 0.0406(10) Uani d . 1 1 . .
H H14 0.6443 0.4527 0.3820 0.049 Uiso calc R 1 1 . .
C C15 0.5534(6) 0.2184(4) 0.5567(2) 0.0565(13) Uani d D 1 1 . .
H H15A 0.6666 0.2314 0.5895 0.068 Uiso calc PR 0.93 1 A 1
H H15B 0.5293 0.1429 0.5567 0.068 Uiso calc PR 0.93 1 A 1
H H15C 0.5438 0.2820 0.5849 0.068 Uiso d PR 0.07 1 A 2
H H15D 0.6630 0.1785 0.5782 0.068 Uiso d PR 0.07 1 A 2
C C16 0.1441(6) 0.2292(4) 0.5353(2) 0.0507(12) Uani d D 1 1 . .
H H16A 0.1491 0.1527 0.5378 0.061 Uiso calc PR 0.93 1 A 1
H H16B 0.0247 0.2518 0.5541 0.061 Uiso calc PR 0.93 1 A 1
H H16C 0.0229 0.1934 0.5417 0.061 Uiso d PR 0.07 1 A 2
H H16D 0.1498 0.2914 0.5655 0.061 Uiso d PR 0.07 1 A 2

loop_
_atom_site_aniso_label
_atom_site_aniso_U_11
_atom_site_aniso_U_22
_atom_site_aniso_U_33
_atom_site_aniso_U_12
_atom_site_aniso_U_13
_atom_site_aniso_U_23
Br1 0.0760(4) 0.0390(2) 0.0522(3) 0.0092(2) 0.0046(3) -0.0008(2)
Br2 0.0733(4) 0.0420(3) 0.0746(4) 0.0017(2) 0.0269(3) 0.0120(2)
S1 0.0484(7) 0.0486(6) 0.0270(6) 0.0011(5) 0.0074(5) -0.0040(5)
S2 0.0590(9) 0.0652(8) 0.0267(6) 0.0065(6) 0.0086(6) -0.0006(6)
S2' 0.084(8) 0.076(7) 0.052(7) 0.002(7) 0.014(6) 0.020(6)
O1 0.103(3) 0.061(2) 0.095(3) -0.026(2) 0.033(2) -0.029(2)
O2 0.071(3) 0.082(3) 0.056(2) 0.0060(19) 0.0234(19) -0.0144(18)
N1 0.048(3) 0.060(3) 0.051(3) -0.001(2) 0.006(2) -0.013(2)
C1 0.036(2) 0.040(2) 0.036(2) 0.0027(18) 0.0072(18) -0.0042(18)
C2 0.031(2) 0.039(2) 0.040(2) 0.0043(17) 0.0125(18) 0.0083(19)
C3 0.028(2) 0.054(2) 0.034(2) 0.0013(19) 0.0103(18) 0.0036(19)
C4 0.035(2) 0.048(2) 0.032(2) 0.0038(19) 0.0054(18) -0.0049(19)
C5 0.028(2) 0.037(2) 0.035(2) 0.0006(17) 0.0042(17) 0.0004(17)
C6 0.030(2) 0.043(2) 0.032(2) 0.0032(17) 0.0005(17) -0.0022(17)
C7 0.054(3) 0.051(3) 0.034(2) 0.009(2) 0.007(2) 0.007(2)
C8 0.047(3) 0.057(3) 0.045(3) -0.015(2) 0.012(2) 0.000(2)
C9 0.023(2) 0.060(3) 0.033(2) -0.0078(19) 0.0046(17) -0.001(2)
C10 0.031(2) 0.047(2) 0.041(3) 0.0025(19) -0.0004(19) -0.004(2)
C11 0.029(2) 0.052(3) 0.043(3) 0.0052(19) 0.0017(19) 0.007(2)
C12 0.020(2) 0.061(3) 0.039(2) 0.0014(19) -0.0037(18) 0.002(2)
C13 0.033(3) 0.055(2) 0.036(2) 0.004(2) 0.0006(19) -0.010(2)
C14 0.029(2) 0.048(2) 0.044(3) -0.0035(19) -0.0013(19) -0.001(2)
C15 0.054(3) 0.082(3) 0.032(2) 0.008(3) -0.004(2) 0.011(2)
C16 0.040(3) 0.070(3) 0.044(3) 0.000(2) 0.011(2) 0.013(2)

loop_
_atom_type_symbol
_atom_type_description
_atom_type_scat_dispersion_real
_atom_type_scat_dispersion_imag
_atom_type_scat_source
C C 0.0033 0.0016 'International Tables Vol C Tables 4.2.6.8 and 6.1.1.4'
H H 0.0000 0.0000 'International Tables Vol C Tables 4.2.6.8 and 6.1.1.4'
N N 0.0061 0.0033 'International Tables Vol C Tables 4.2.6.8 and 6.1.1.4'
O O 0.0106 0.0060 'International Tables Vol C Tables 4.2.6.8 and 6.1.1.4'
S S 0.1246 0.1234 'International Tables Vol C Tables 4.2.6.8 and 6.1.1.4'
Br Br -0.2901 2.4595 'International Tables Vol C Tables 4.2.6.8 and 6.1.1.4'

loop_
_geom_angle_atom_site_label_1
_geom_angle_atom_site_label_2
_geom_angle_atom_site_label_3
_geom_angle
C7 S1 C8 103.8(2)
C15 S2 C16 102.7(2)
C16 S2 H15C 132.5
C15 S2 H16D 132.9
H15C S2 H16D 155.6
C15 S2' C16 104.6(5)
O1 N1 O2 123.4(4)
O1 N1 C10 118.0(4)
O2 N1 C10 118.6(4)
C6 C1 C2 120.7(4)
C6 C1 H1 119.6
C2 C1 H1 119.6
C1 C2 C3 122.5(4)
C1 C2 Br2 116.4(3)
C3 C2 Br2 121.0(3)
C4 C3 C2 115.5(4)
C4 C3 C16 120.3(4)
C2 C3 C16 124.0(4)
C5 C4 C3 122.1(4)
C5 C4 H4 119.0
C3 C4 H4 119.0
C4 C5 C6 121.7(4)
C4 C5 Br1 118.3(3)
C6 C5 Br1 120.0(3)
C1 C6 C5 116.9(4)
C1 C6 C7 120.5(4)
C5 C6 C7 122.6(4)
C6 C7 S1 116.0(3)
C6 C7 H7A 108.3
S1 C7 H7A 108.3
C6 C7 H7B 108.3
S1 C7 H7B 108.3
H7A C7 H7B 107.4
C9 C8 S1 113.8(3)
C9 C8 H8A 108.8
S1 C8 H8A 108.8
C9 C8 H8B 108.8
S1 C8 H8B 108.8
H8A C8 H8B 107.7
C14 C9 C10 115.1(4)
C14 C9 C8 118.6(4)
C10 C9 C8 126.0(4)
C11 C10 C9 123.1(4)
C11 C10 N1 115.3(4)
C9 C10 N1 121.5(4)
C10 C11 C12 120.3(4)
C10 C11 H11 119.9
C12 C11 H11 119.9
C13 C12 C11 117.3(4)
C13 C12 C15 122.5(4)
C11 C12 C15 120.2(4)
C14 C13 C12 122.0(4)
C14 C13 H13 119.0
C12 C13 H13 119.0
C13 C14 C9 121.8(4)
C13 C14 H14 119.1
C9 C14 H14 119.1
C12 C15 S2' 119.0(6)
C12 C15 S2 116.9(3)
S2' C15 S2 62.0(5)
C12 C15 H15A 108.1
S2' C15 H15A 131.2
S2 C15 H15A 108.1
C12 C15 H15B 108.1
S2' C15 H15B 47.5
S2 C15 H15B 108.1
H15A C15 H15B 107.3
C12 C15 H15C 108.5
S2' C15 H15C 107.4
S2 C15 H15C 48.1
H15A C15 H15C 66.4
H15B C15 H15C 143.0
C12 C15 H15D 107.0
S2' C15 H15D 107.6
S2 C15 H15D 134.3
H15B C15 H15D 67.4
H15C C15 H15D 107.0
C3 C16 S2' 115.2(6)
C3 C16 S2 113.1(3)
S2' C16 S2 60.9(4)
C3 C16 H16A 109.0
S2' C16 H16A 50.0
S2 C16 H16A 109.0
C3 C16 H16B 109.0
S2' C16 H16B 135.0
S2 C16 H16B 109.0
H16A C16 H16B 107.8
C3 C16 H16C 108.0
S2' C16 H16C 108.4
S2 C16 H16C 138.0
H16A C16 H16C 63.6
H16B C16 H16C 47.1
C3 C16 H16D 109.4
S2' C16 H16D 108.2
S2 C16 H16D 50.8
H16A C16 H16D 141.5
H16B C16 H16D 62.6
H16C C16 H16D 107.4

loop_
_geom_bond_atom_site_label_1
_geom_bond_atom_site_label_2
_geom_bond_distance
Br1 C5 1.899(4)
Br2 C2 1.904(4)
S1 C7 1.807(4)
S1 C8 1.809(4)
S2 C15 1.800(4)
S2 C16 1.823(4)
S2 H15C 1.3601
S2 H16D 1.4245
S2' C15 1.771(9)
S2' C16 1.806(9)
O1 N1 1.222(5)
O2 N1 1.231(5)
N1 C10 1.472(5)
C1 C6 1.382(5)
C1 C2 1.383(5)
C1 H1 0.9300
C2 C3 1.392(5)
C3 C4 1.390(6)
C3 C16 1.499(5)
C4 C5 1.369(5)
C4 H4 0.9300
C5 C6 1.389(5)
C6 C7 1.523(6)
C7 H7A 0.9700
C7 H7B 0.9700
C8 C9 1.509(5)
C8 H8A 0.9700
C8 H8B 0.9700
C9 C14 1.396(6)
C9 C10 1.398(5)
C10 C11 1.384(6)
C11 C12 1.386(6)
C11 H11 0.9300
C12 C13 1.381(6)
C12 C15 1.493(6)
C13 C14 1.378(5)
C13 H13 0.9300
C14 H14 0.9300
C15 H15A 0.9700
C15 H15B 0.9700
C15 H15C 0.9700
C15 H15D 0.9700
C16 H16A 0.9700
C16 H16B 0.9700
C16 H16C 0.9700
C16 H16D 0.9700

loop_
_geom_torsion_atom_site_label_1
_geom_torsion_atom_site_label_2
_geom_torsion_atom_site_label_3
_geom_torsion_atom_site_label_4
_geom_torsion
C6 C1 C2 C3 -1.8(6)
C6 C1 C2 Br2 178.6(3)
C1 C2 C3 C4 6.4(6)
Br2 C2 C3 C4 -174.0(3)
C1 C2 C3 C16 -168.8(4)
Br2 C2 C3 C16 10.8(6)
C2 C3 C4 C5 -4.6(6)
C16 C3 C4 C5 170.8(4)
C3 C4 C5 C6 -1.8(6)
C3 C4 C5 Br1 178.4(3)
C2 C1 C6 C5 -4.7(6)
C2 C1 C6 C7 172.8(4)
C4 C5 C6 C1 6.5(6)
Br1 C5 C6 C1 -173.7(3)
C4 C5 C6 C7 -171.0(4)
Br1 C5 C6 C7 8.8(5)
C1 C6 C7 S1 -38.9(5)
C5 C6 C7 S1 138.6(3)
C8 S1 C7 C6 -72.3(4)
C7 S1 C8 C9 65.9(4)
S1 C8 C9 C14 -109.7(4)
S1 C8 C9 C10 64.0(5)
C14 C9 C10 C11 5.9(6)
C8 C9 C10 C11 -168.0(4)
C14 C9 C10 N1 -179.1(4)
C8 C9 C10 N1 7.0(6)
O1 N1 C10 C11 25.2(6)
O2 N1 C10 C11 -153.2(4)
O1 N1 C10 C9 -150.2(4)
O2 N1 C10 C9 31.4(6)
C9 C10 C11 C12 -2.1(6)
N1 C10 C11 C12 -177.4(3)
C10 C11 C12 C13 -3.2(6)
C10 C11 C12 C15 175.7(4)
C11 C12 C13 C14 4.5(6)
C15 C12 C13 C14 -174.3(4)
C12 C13 C14 C9 -0.6(6)
C10 C9 C14 C13 -4.5(6)
C8 C9 C14 C13 169.8(4)
C13 C12 C15 S2' 117.9(6)
C11 C12 C15 S2' -60.9(6)
C13 C12 C15 S2 46.7(5)
C11 C12 C15 S2 -132.2(4)
C16 S2' C15 C12 -65.4(9)
C16 S2' C15 S2 41.5(5)
C16 S2 C15 C12 69.6(4)
C16 S2 C15 S2' -40.6(5)
C4 C3 C16 S2' -127.1(6)
C2 C3 C16 S2' 47.9(7)
C4 C3 C16 S2 -59.7(5)
C2 C3 C16 S2 115.3(4)
C15 S2' C16 C3 62.2(9)
C15 S2' C16 S2 -41.3(5)
C15 S2 C16 C3 -66.9(4)
C15 S2 C16 S2' 40.2(5)
